data_7220807
loop_
_publ_author_name
'Sangtrirutnugul, Preeyanuch'
'Thongkam, Pech'
'Jindabot, Sudarat'
'Prabpai, Samran'
'Kongsaeree, Palangpon'
'Wittisuwannakul, Taveechai'
'Surawatanawong, Panida'

_publ_section_title
;
 Pyridine--Triazole Ligands for Copper--Catalyzed Aerobic Alcohol
 Oxidation
;
_journal_name_full 'RSC Adv.'
_journal_paper_doi 10.1039/C5RA06933E
_journal_year 2015
_chemical_formula_moiety 'C22 H16 Cu F6 N4 O6 S2'
_chemical_formula_sum 'C22 H16 Cu F6 N4 O6 S2'
_chemical_formula_weight 674.05
_chemical_name_systematic
;
 ?
;
_space_group_crystal_system monoclinic
_space_group_IT_number 15
_space_group_name_Hall '-C 2yc'
_space_group_name_H-M_alt 'C 1 2/c 1'
_symmetry_space_group_name_Hall '-C 2yc'
_symmetry_space_group_name_H-M 'C 1 2/c 1'
_atom_sites_solution_hydrogens difmap
_audit_creation_method SHELXL-2013
_audit_update_record
;
2015-04-12 deposited with the CCDC.
2015-06-18 downloaded from the CCDC.
;
_cell_angle_alpha 90
_cell_angle_beta 100.1196(14)
_cell_angle_gamma 90
_cell_formula_units_Z 4
_cell_length_a 10.0099(3)
_cell_length_b 13.9540(5)
_cell_length_c 18.8133(8)
_cell_measurement_reflns_used 3574
_cell_measurement_temperature 293
_cell_volume 2586.93(16)
_computing_cell_refinement 'HKL Scalepack (Otwinowski & Minor 1997)'
_computing_data_collection KappaCCD
_computing_data_reduction 'Denzo and Scalepak (Otwinowski & Minor, 1997)'
_computing_molecular_graphics 'Ortep (Johnson, 1976)'
_computing_structure_refinement 'SHELXL-2013 (Sheldrick, 2013)'
_computing_structure_solution SIR97
_diffrn_ambient_temperature 293
_diffrn_measured_fraction_theta_full 0.797
_diffrn_measured_fraction_theta_max 0.926
_diffrn_measurement_device_type KappaCCD
_diffrn_measurement_method CCD
_diffrn_radiation_source 'fine-focus sealed tube'
_diffrn_radiation_type MoK\a
_diffrn_radiation_wavelength 0.71073
_diffrn_reflns_av_R_equivalents 0.0497
_diffrn_reflns_av_unetI/netI 0.0430
_diffrn_reflns_laue_measured_fraction_full 0.797
_diffrn_reflns_laue_measured_fraction_max 0.926
_diffrn_reflns_limit_h_max 11
_diffrn_reflns_limit_h_min -10
_diffrn_reflns_limit_k_max 15
_diffrn_reflns_limit_k_min -15
_diffrn_reflns_limit_l_max 16
_diffrn_reflns_limit_l_min -21
_diffrn_reflns_number 4362
_diffrn_reflns_point_group_measured_fraction_full 0.797
_diffrn_reflns_point_group_measured_fraction_max 0.926
_diffrn_reflns_theta_full 25.242
_diffrn_reflns_theta_max 23.910
_diffrn_reflns_theta_min 3.106
_exptl_absorpt_coefficient_mu 1.096
_exptl_absorpt_correction_type none
_exptl_crystal_colour green
_exptl_crystal_density_diffrn 1.731
_exptl_crystal_description block
_exptl_crystal_F_000 1356
_exptl_crystal_size_max 0.20
_exptl_crystal_size_mid 0.18
_exptl_crystal_size_min 0.15
_refine_diff_density_max 0.423
_refine_diff_density_min -0.742
_refine_diff_density_rms 0.096
_refine_ls_extinction_coef 0.0158(17)
_refine_ls_extinction_expression Fc^*^=kFc[1+0.001xFc^2^\l^3^/sin(2\q)]^-1/4^
_refine_ls_extinction_method SHELXL
_refine_ls_goodness_of_fit_ref 1.047
_refine_ls_hydrogen_treatment constr
_refine_ls_matrix_type full
_refine_ls_number_parameters 187
_refine_ls_number_reflns 1868
_refine_ls_number_restraints 0
_refine_ls_restrained_S_all 1.047
_refine_ls_R_factor_all 0.0631
_refine_ls_R_factor_gt 0.0543
_refine_ls_shift/su_max 0.002
_refine_ls_shift/su_mean 0.001
_refine_ls_structure_factor_coef Fsqd
_refine_ls_weighting_details 'w=1/[\s^2^(Fo^2^)+(0.1155P)^2^+1.1535P] where P=(Fo^2^+2Fc^2^)/3'
_refine_ls_weighting_scheme calc
_refine_ls_wR_factor_gt 0.1427
_refine_ls_wR_factor_ref 0.1553
_reflns_Friedel_coverage 0.000
_reflns_number_gt 1586
_reflns_number_total 1868
_reflns_threshold_expression 'I > 2\s(I)'
_cod_data_source_file c5ra06933e2.cif
_cod_data_source_block shelxl
_cod_database_code 7220807
_shelx_space_group_comment
;
The symmetry employed for this shelxl refinement is uniquely defined
by the following loop, which should always be used as a source of
symmetry information in preference to the above space-group names.
They are only intended as comments.
;
_shelxl_version_number 2013-4

loop_
_space_group_symop_operation_xyz
'x, y, z'
'-x, y, -z+1/2'
'x+1/2, y+1/2, z'
'-x+1/2, y+1/2, -z+1/2'
'-x, -y, -z'
'x, -y, z-1/2'
'-x+1/2, -y+1/2, -z'
'x+1/2, -y+1/2, z-1/2'

loop_
_atom_site_label
_atom_site_type_symbol
_atom_site_fract_x
_atom_site_fract_y
_atom_site_fract_z
_atom_site_U_iso_or_equiv
_atom_site_adp_type
_atom_site_occupancy
_atom_site_site_symmetry_order
_atom_site_calc_flag
_atom_site_refinement_flags_posn
_atom_site_refinement_flags_adp
_atom_site_refinement_flags_occupancy
Cu1 Cu 0.5000 0.31955(4) 0.2500 0.0428(4) Uani 1 2 d S T P
O1 O 0.3570(3) 0.4526(2) 0.20549(15) 0.0586(8) Uani 1 1 d . . .
F1 F 0.0911(4) 0.3804(3) 0.1357(3) 0.145(2) Uani 1 1 d . . .
S1 S 0.29492(11) 0.49562(7) 0.13815(5) 0.0489(4) Uani 1 1 d . . .
C1 C 0.6715(5) 0.3688(3) 0.1433(2) 0.0563(11) Uani 1 1 d . . .
H1 H 0.7248 0.4049 0.1816 0.068 Uiso 1 1 d R U .
N1 N 0.5652(3) 0.3189(2) 0.15713(17) 0.0421(8) Uani 1 1 d . . .
C11 C 0.1164(6) 0.4731(4) 0.1363(3) 0.0758(14) Uani 1 1 d . . .
C2 C 0.7057(5) 0.3709(3) 0.0761(3) 0.0630(12) Uani 1 1 d . . .
H2 H 0.7819 0.4079 0.0672 0.076 Uiso 1 1 d R U .
N2 N 0.3535(3) 0.2317(2) 0.19124(16) 0.0465(8) Uani 1 1 d . . .
O2 O 0.3233(4) 0.4475(3) 0.07550(17) 0.0867(13) Uani 1 1 d . . .
F2 F 0.0420(4) 0.5069(3) 0.0768(2) 0.1293(16) Uani 1 1 d . . .
C4 C 0.5252(5) 0.2649(3) 0.0359(2) 0.0566(12) Uani 1 1 d . . .
H4 H 0.4725 0.2256 -0.0005 0.068 Uiso 1 1 d R U .
C3 C 0.6306(5) 0.3186(3) 0.0218(2) 0.0609(13) Uani 1 1 d . . .
H3 H 0.6515 0.3203 -0.0261 0.073 Uiso 1 1 d R U .
O3 O 0.3031(4) 0.5978(2) 0.13710(19) 0.0755(10) Uani 1 1 d . . .
F3 F 0.0723(4) 0.5143(3) 0.1891(3) 0.1269(15) Uani 1 1 d . . .
C5 C 0.4916(4) 0.2669(3) 0.10417(18) 0.0420(9) Uani 1 1 d . . .
C6 C 0.3726(4) 0.2160(3) 0.12391(19) 0.0460(9) Uani 1 1 d . . .
C10 C 0.2466(5) 0.1904(3) 0.2138(3) 0.0611(12) Uani 1 1 d . . .
H10 H 0.2324 0.2015 0.2623 0.073 Uiso 1 1 d R U .
C8 C 0.1772(6) 0.1175(3) 0.1003(3) 0.0730(15) Uani 1 1 d . . .
H8 H 0.1154 0.0783 0.0678 0.088 Uiso 1 1 d R U .
C7 C 0.2862(5) 0.1591(3) 0.0767(3) 0.0597(12) Uani 1 1 d . . .
H7 H 0.3038 0.1498 0.0286 0.072 Uiso 1 1 d R U .
C9 C 0.1581(5) 0.1336(4) 0.1698(3) 0.0747(15) Uani 1 1 d . . .
H9 H 0.0837 0.1045 0.1877 0.090 Uiso 1 1 d R U .

loop_
_atom_site_aniso_label
_atom_site_aniso_U_11
_atom_site_aniso_U_22
_atom_site_aniso_U_33
_atom_site_aniso_U_23
_atom_site_aniso_U_13
_atom_site_aniso_U_12
Cu1 0.0490(5) 0.0539(5) 0.0278(4) 0.000 0.0128(3) 0.000
O1 0.0551(19) 0.075(2) 0.0428(15) 0.0011(14) 0.0022(13) 0.0076(14)
F1 0.079(3) 0.086(3) 0.254(6) 0.017(3) -0.013(3) -0.0259(19)
S1 0.0525(7) 0.0584(7) 0.0369(6) -0.0043(4) 0.0113(5) 0.0070(4)
C1 0.060(3) 0.060(3) 0.052(2) 0.000(2) 0.019(2) 0.004(2)
N1 0.0479(19) 0.0499(18) 0.0311(16) 0.0020(13) 0.0137(14) 0.0104(13)
C11 0.059(3) 0.075(3) 0.089(4) 0.001(3) 0.001(3) 0.012(3)
C2 0.062(3) 0.073(3) 0.062(3) 0.010(2) 0.032(2) 0.008(2)
N2 0.054(2) 0.0494(19) 0.0370(17) 0.0081(14) 0.0113(14) 0.0057(15)
O2 0.108(3) 0.105(3) 0.0446(18) -0.0144(18) 0.0084(18) 0.048(2)
F2 0.083(3) 0.158(4) 0.127(3) 0.005(3) -0.033(3) 0.041(2)
C4 0.076(3) 0.064(3) 0.030(2) 0.0008(18) 0.0091(19) 0.027(2)
C3 0.071(3) 0.077(3) 0.043(2) 0.015(2) 0.031(2) 0.032(2)
O3 0.101(3) 0.065(2) 0.069(2) 0.0061(16) 0.0363(19) -0.0025(17)
F3 0.070(2) 0.188(4) 0.136(4) -0.012(3) 0.054(3) 0.001(2)
C5 0.046(2) 0.047(2) 0.0326(18) 0.0045(16) 0.0060(16) 0.0216(16)
C6 0.054(2) 0.045(2) 0.036(2) 0.0031(16) -0.0020(17) 0.0167(17)
C10 0.065(3) 0.060(3) 0.057(3) 0.015(2) 0.009(2) -0.006(2)
C8 0.081(4) 0.055(3) 0.073(3) 0.006(2) -0.016(3) 0.003(2)
C7 0.067(3) 0.055(2) 0.050(3) 0.000(2) -0.009(2) 0.007(2)
C9 0.068(3) 0.067(3) 0.085(4) 0.023(3) 0.000(3) -0.016(2)

loop_
_atom_type_symbol
_atom_type_description
_atom_type_scat_dispersion_real
_atom_type_scat_dispersion_imag
_atom_type_scat_source
C C 0.0033 0.0016 'International Tables Vol C Tables 4.2.6.8 and 6.1.1.4'
H H 0.0000 0.0000 'International Tables Vol C Tables 4.2.6.8 and 6.1.1.4'
O O 0.0106 0.0060 'International Tables Vol C Tables 4.2.6.8 and 6.1.1.4'
S S 0.1246 0.1234 'International Tables Vol C Tables 4.2.6.8 and 6.1.1.4'
N N 0.0061 0.0033 'International Tables Vol C Tables 4.2.6.8 and 6.1.1.4'
Cu Cu 0.3201 1.2651 'International Tables Vol C Tables 4.2.6.8 and 6.1.1.4'
F F 0.0171 0.0103 'International Tables Vol C Tables 4.2.6.8 and 6.1.1.4'

loop_
_geom_angle_atom_site_label_1
_geom_angle_atom_site_label_2
_geom_angle_atom_site_label_3
_geom_angle
_geom_angle_site_symmetry_1
_geom_angle_site_symmetry_3
N1 Cu1 N1 179.50(18) 2_655 .
N1 Cu1 N2 80.70(13) 2_655 2_655
N1 Cu1 N2 99.00(12) . 2_655
N1 Cu1 N2 99.00(12) 2_655 .
N1 Cu1 N2 80.70(13) . .
N2 Cu1 N2 107.59(17) 2_655 .
N1 Cu1 O1 87.95(11) 2_655 2_655
N1 Cu1 O1 92.43(12) . 2_655
N2 Cu1 O1 87.05(11) 2_655 2_655
N2 Cu1 O1 164.57(11) . 2_655
N1 Cu1 O1 92.44(12) 2_655 .
N1 Cu1 O1 87.95(11) . .
N2 Cu1 O1 164.57(11) 2_655 .
N2 Cu1 O1 87.05(11) . .
O1 Cu1 O1 78.86(14) 2_655 .
S1 O1 Cu1 140.09(18) . .
O2 S1 O3 116.0(2) . .
O2 S1 O1 114.34(19) . .
O3 S1 O1 114.3(2) . .
O2 S1 C11 104.0(3) . .
O3 S1 C11 103.4(2) . .
O1 S1 C11 102.5(2) . .
N1 C1 C2 121.9(4) . .
N1 C1 H1 119.0 . .
C2 C1 H1 119.1 . .
C1 N1 C5 119.3(3) . .
C1 N1 Cu1 124.8(3) . .
C5 N1 Cu1 115.9(3) . .
F3 C11 F2 106.0(5) . .
F3 C11 F1 110.7(6) . .
F2 C11 F1 105.3(5) . .
F3 C11 S1 112.2(4) . .
F2 C11 S1 111.2(5) . .
F1 C11 S1 111.0(4) . .
C3 C2 C1 119.0(4) . .
C3 C2 H2 120.4 . .
C1 C2 H2 120.6 . .
C6 N2 C10 118.9(4) . .
C6 N2 Cu1 113.4(3) . .
C10 N2 Cu1 127.7(3) . .
C3 C4 C5 119.6(4) . .
C3 C4 H4 121.7 . .
C5 C4 H4 118.7 . .
C4 C3 C2 119.6(4) . .
C4 C3 H3 120.1 . .
C2 C3 H3 120.4 . .
N1 C5 C4 120.6(4) . .
N1 C5 C6 115.6(3) . .
C4 C5 C6 123.8(4) . .
N2 C6 C7 122.0(4) . .
N2 C6 C5 114.4(3) . .
C7 C6 C5 123.6(4) . .
N2 C10 C9 121.8(5) . .
N2 C10 H10 119.3 . .
C9 C10 H10 118.9 . .
C9 C8 C7 119.3(5) . .
C9 C8 H8 121.1 . .
C7 C8 H8 119.6 . .
C8 C7 C6 118.6(5) . .
C8 C7 H7 122.3 . .
C6 C7 H7 119.1 . .
C10 C9 C8 119.4(5) . .
C10 C9 H9 119.8 . .
C8 C9 H9 120.7 . .

loop_
_geom_bond_atom_site_label_1
_geom_bond_atom_site_label_2
_geom_bond_distance
_geom_bond_site_symmetry_2
Cu1 N1 1.970(3) 2_655
Cu1 N1 1.970(3) .
Cu1 N2 2.075(3) 2_655
Cu1 N2 2.075(3) .
Cu1 O1 2.403(3) 2_655
Cu1 O1 2.403(3) .
O1 S1 1.440(3) .
F1 C11 1.318(6) .
S1 O2 1.428(3) .
S1 O3 1.428(4) .
S1 C11 1.809(6) .
C1 N1 1.334(5) .
C1 C2 1.368(6) .
C1 H1 0.9600 .
N1 C5 1.343(5) .
C11 F3 1.289(7) .
C11 F2 1.318(6) .
C2 C3 1.367(7) .
C2 H2 0.9600 .
N2 C6 1.332(5) .
N2 C10 1.347(6) .
C4 C3 1.357(7) .
C4 C5 1.385(5) .
C4 H4 0.9599 .
C3 H3 0.9599 .
C5 C6 1.490(6) .
C6 C7 1.377(6) .
C10 C9 1.357(7) .
C10 H10 0.9600 .
C8 C9 1.373(8) .
C8 C7 1.376(8) .
C8 H8 0.9600 .
C7 H7 0.9600 .
C9 H9 0.9601 .
